data_1517929
loop_
_publ_author_name
'Norikane, Yasuo'
'Uchida, Emi'
'Tanaka, Satoko'
'Fujiwara, Kyoko'
'Koyama, Emiko'
'Azumi, Reiko'
'Akiyama, Haruhisa'
'Kihara, Hideyuki'
'Yoshida, Masaru'

_publ_section_title
;
 Photoinduced Crystal-to-Liquid Phase Transitions of Azobenzene
 Derivatives and Their Application in Photolithography Processes through a
 Solid-Liquid Patterning.
;
_journal_issue 19
_journal_name_full 'Organic letters'
_journal_page_first 5012
_journal_page_last 5015
_journal_paper_doi 10.1021/ol502223u
_journal_volume 16
_journal_year 2014
_chemical_formula_sum 'C33 H52 N2 O2'
_chemical_formula_weight 508.77
_chemical_melting_point 333
_chemical_name_common 4,4'-Dedecyloxy-3-methylazobenzene
_chemical_name_systematic
; 
 ? 
;
_space_group_IT_number 2
_symmetry_cell_setting triclinic
_symmetry_space_group_name_Hall '-P 1'
_symmetry_space_group_name_H-M 'P -1'
_atom_sites_solution_hydrogens geom
_atom_sites_solution_primary direct
_atom_sites_solution_secondary difmap
_audit_creation_method SHELXL-97
_cell_angle_alpha 112.321(5)
_cell_angle_beta 105.399(4)
_cell_angle_gamma 98.301(4)
_cell_formula_units_Z 2
_cell_length_a 9.540(4)
_cell_length_b 12.928(6)
_cell_length_c 14.473(5)
_cell_measurement_reflns_used 2013
_cell_measurement_temperature 183
_cell_measurement_theta_max 26.85
_cell_measurement_theta_min 2.30
_cell_volume 1530.6(11)
_computing_cell_refinement 'APEX2 (Bruker AXS, 2006)'
_computing_data_collection 'APEX2 (Bruker AXS, 2006)'
_computing_data_reduction 'SAINT (Bruker AXS, 2004)'
_computing_molecular_graphics 'XSHEL (Bruker AXS,2002)'
_computing_publication_material 'XCIF (Bruker AXS, 2001)'
_computing_structure_refinement 'SHELXL-97 (Sheldrick, 1997)'
_computing_structure_solution 'SHELXS-97 (Sheldrick, 1997)'
_diffrn_ambient_temperature 183
_diffrn_detector_area_resol_mean 8.333
_diffrn_measured_fraction_theta_full 0.979
_diffrn_measured_fraction_theta_max 0.979
_diffrn_measurement_device_type 'Bruker APEXII CCD area detector'
_diffrn_measurement_method 'phi and omega scans'
_diffrn_radiation_monochromator graphite
_diffrn_radiation_source 'rotating unit'
_diffrn_radiation_type MoK\a
_diffrn_radiation_wavelength 0.71073
_diffrn_reflns_av_R_equivalents 0.0155
_diffrn_reflns_av_sigmaI/netI 0.0397
_diffrn_reflns_limit_h_max 10
_diffrn_reflns_limit_h_min -11
_diffrn_reflns_limit_k_max 12
_diffrn_reflns_limit_k_min -15
_diffrn_reflns_limit_l_max 17
_diffrn_reflns_limit_l_min -13
_diffrn_reflns_number 7317
_diffrn_reflns_theta_full 25.00
_diffrn_reflns_theta_max 25.00
_diffrn_reflns_theta_min 1.62
_exptl_absorpt_coefficient_mu 0.067
_exptl_absorpt_correction_T_max 0.9966
_exptl_absorpt_correction_T_min 0.9801
_exptl_absorpt_correction_type empirical
_exptl_absorpt_process_details
;
SADABS Sheldrick 1996
;
_exptl_crystal_colour orange
_exptl_crystal_density_diffrn 1.104
_exptl_crystal_density_method 'not measured'
_exptl_crystal_description plate
_exptl_crystal_F_000 560
_exptl_crystal_size_max 0.30
_exptl_crystal_size_mid 0.10
_exptl_crystal_size_min 0.05
_refine_diff_density_max 0.207
_refine_diff_density_min -0.229
_refine_diff_density_rms 0.040
_refine_ls_extinction_method none
_refine_ls_goodness_of_fit_ref 0.939
_refine_ls_hydrogen_treatment constr
_refine_ls_matrix_type full
_refine_ls_number_parameters 337
_refine_ls_number_reflns 5286
_refine_ls_number_restraints 0
_refine_ls_restrained_S_all 0.939
_refine_ls_R_factor_all 0.0971
_refine_ls_R_factor_gt 0.0579
_refine_ls_shift/su_max 0.027
_refine_ls_shift/su_mean 0.006
_refine_ls_structure_factor_coef Fsqd
_refine_ls_weighting_details 'calc w=1/[\s^2^(Fo^2^)+(0.0874P)^2^+0.2977P] where P=(Fo^2^+2Fc^2^)/3'
_refine_ls_weighting_scheme calc
_refine_ls_wR_factor_gt 0.1476
_refine_ls_wR_factor_ref 0.1626
_reflns_number_gt 3303
_reflns_number_total 5286
_reflns_threshold_expression >2sigma(I)
_cod_data_source_file ol502223u_si_002.cif
_cod_data_source_block 2c
_cod_depositor_comments
;
The following automatic conversions were performed:

'_symmetry_cell_setting' value 'Triclinic' changed to 'triclinic'
according to
/home/saulius/struct/COD-crude-data--automatic-downloads/current/ACS/lib/dictionaries/cif_core.dic
dictionary named 'cif_core.dic' version 2.4.2 from 2011-04-26.

Automatic conversion script
Id: cif_fix_values 2827 2014-09-09 07:05:25Z andrius 
;
_cod_original_sg_symbol_H-M 'P-1   '
_cod_database_code 1517929

loop_
_symmetry_equiv_pos_as_xyz
'x, y, z'
'-x, -y, -z'

loop_
_atom_site_label
_atom_site_type_symbol
_atom_site_fract_x
_atom_site_fract_y
_atom_site_fract_z
_atom_site_U_iso_or_equiv
_atom_site_adp_type
_atom_site_occupancy
_atom_site_symmetry_multiplicity
_atom_site_calc_flag
_atom_site_refinement_flags
O1 O 1.23764(15) 0.76563(11) 1.01110(12) 0.0394(4) Uani 1 1 d .
O2 O 0.35398(15) -0.15224(11) 0.54820(12) 0.0396(4) Uani 1 1 d .
N1 N 0.77387(18) 0.35414(13) 0.78967(13) 0.0326(4) Uani 1 1 d .
N2 N 0.81420(18) 0.26191(13) 0.76347(13) 0.0342(4) Uani 1 1 d .
C1 C 1.9446(3) 1.81789(18) 1.4296(2) 0.0638(8) Uani 1 1 d .
H1A H 2.0011 1.8145 1.4952 0.096 Uiso 1 1 calc R
H1B H 1.9335 1.8965 1.4465 0.096 Uiso 1 1 calc R
H1C H 1.9995 1.7985 1.3797 0.096 Uiso 1 1 calc R
C2 C 1.7889(2) 1.73120(16) 1.3790(2) 0.0454(6) Uani 1 1 d .
H2A H 1.7323 1.7541 1.4284 0.054 Uiso 1 1 calc R
H2B H 1.7329 1.7352 1.3127 0.054 Uiso 1 1 calc R
C3 C 1.7933(2) 1.60697(16) 1.35251(18) 0.0366(5) Uani 1 1 d .
H3A H 1.8505 1.6034 1.4186 0.044 Uiso 1 1 calc R
H3B H 1.8489 1.5839 1.3025 0.044 Uiso 1 1 calc R
C4 C 1.6390(2) 1.52013(16) 1.30336(19) 0.0391(6) Uani 1 1 d .
H4A H 1.5794 1.5271 1.2397 0.047 Uiso 1 1 calc R
H4B H 1.5858 1.5401 1.3552 0.047 Uiso 1 1 calc R
C5 C 1.6444(2) 1.39475(16) 1.27078(17) 0.0355(5) Uani 1 1 d .
H5A H 1.7053 1.3882 1.3343 0.043 Uiso 1 1 calc R
H5B H 1.6968 1.3748 1.2185 0.043 Uiso 1 1 calc R
C6 C 1.4906(2) 1.30662(15) 1.22240(18) 0.0375(5) Uani 1 1 d .
H6A H 1.4405 1.3234 1.2761 0.045 Uiso 1 1 calc R
H6B H 1.4274 1.3159 1.1612 0.045 Uiso 1 1 calc R
C7 C 1.4981(2) 1.18147(15) 1.18464(18) 0.0362(5) Uani 1 1 d .
H7A H 1.5609 1.1724 1.2461 0.043 Uiso 1 1 calc R
H7B H 1.5492 1.1652 1.1315 0.043 Uiso 1 1 calc R
C8 C 1.3453(2) 1.09189(16) 1.13528(18) 0.0371(5) Uani 1 1 d .
H8A H 1.2813 1.1012 1.0744 0.044 Uiso 1 1 calc R
H8B H 1.2948 1.1063 1.1887 0.044 Uiso 1 1 calc R
C9 C 1.3584(2) 0.96726(15) 1.09645(17) 0.0359(5) Uani 1 1 d .
H9A H 1.4132 0.9542 1.0455 0.043 Uiso 1 1 calc R
H9B H 1.4189 0.9572 1.1580 0.043 Uiso 1 1 calc R
C10 C 1.2072(2) 0.87696(15) 1.04294(17) 0.0369(5) Uani 1 1 d .
H10A H 1.1514 0.8870 1.0930 0.044 Uiso 1 1 calc R
H10B H 1.1455 0.8841 0.9800 0.044 Uiso 1 1 calc R
C11 C 1.1194(2) 0.66729(16) 0.95766(16) 0.0320(5) Uani 1 1 d .
C12 C 1.1609(2) 0.56300(15) 0.93581(16) 0.0303(5) Uani 1 1 d .
C13 C 1.0488(2) 0.45947(16) 0.87978(16) 0.0311(5) Uani 1 1 d .
H13 H 1.0755 0.3882 0.8628 0.037 Uiso 1 1 calc R
C14 C 0.8962(2) 0.45743(16) 0.84739(16) 0.0301(5) Uani 1 1 d .
C15 C 0.6921(2) 0.15838(16) 0.70764(15) 0.0303(5) Uani 1 1 d .
C16 C 0.5396(2) 0.15460(16) 0.68953(16) 0.0334(5) Uani 1 1 d .
H16 H 0.5111 0.2248 0.7146 0.040 Uiso 1 1 calc R
C17 C 0.4314(2) 0.04991(16) 0.63576(16) 0.0349(5) Uani 1 1 d .
H17 H 0.3281 0.0480 0.6238 0.042 Uiso 1 1 calc R
C18 C 0.4709(2) -0.05375(16) 0.59832(16) 0.0325(5) Uani 1 1 d .
C19 C 0.3861(2) -0.26225(16) 0.50734(18) 0.0381(5) Uani 1 1 d .
H19A H 0.4570 -0.2717 0.5654 0.046 Uiso 1 1 calc R
H19B H 0.4323 -0.2681 0.4525 0.046 Uiso 1 1 calc R
C20 C 0.2379(2) -0.35377(16) 0.45951(17) 0.0357(5) Uani 1 1 d .
H20A H 0.1704 -0.3446 0.3998 0.043 Uiso 1 1 calc R
H20B H 0.1894 -0.3418 0.5140 0.043 Uiso 1 1 calc R
C21 C 0.2542(2) -0.47709(16) 0.41854(17) 0.0362(5) Uani 1 1 d .
H21A H 0.3027 -0.4894 0.3641 0.043 Uiso 1 1 calc R
H21B H 0.3210 -0.4868 0.4782 0.043 Uiso 1 1 calc R
C22 C 0.1029(2) -0.56808(16) 0.37012(17) 0.0363(5) Uani 1 1 d .
H22A H 0.0532 -0.5532 0.4241 0.044 Uiso 1 1 calc R
H22B H 0.0377 -0.5591 0.3094 0.044 Uiso 1 1 calc R
C23 C 0.1130(2) -0.69270(16) 0.33113(18) 0.0382(6) Uani 1 1 d .
H23A H 0.1761 -0.7026 0.3919 0.046 Uiso 1 1 calc R
H23B H 0.1638 -0.7077 0.2778 0.046 Uiso 1 1 calc R
C24 C -0.0402(2) -0.78141(16) 0.28142(18) 0.0376(5) Uani 1 1 d .
H24A H -0.0915 -0.7654 0.3345 0.045 Uiso 1 1 calc R
H24B H -0.1026 -0.7718 0.2202 0.045 Uiso 1 1 calc R
C25 C -0.0323(2) -0.90646(16) 0.2433(2) 0.0448(6) Uani 1 1 d .
H25A H 0.0201 -0.9219 0.1909 0.054 Uiso 1 1 calc R
H25B H 0.0298 -0.9158 0.3048 0.054 Uiso 1 1 calc R
C26 C -0.1834(2) -0.99623(16) 0.19274(18) 0.0397(6) Uani 1 1 d .
H26A H -0.2358 -0.9809 0.2451 0.048 Uiso 1 1 calc R
H26B H -0.2455 -0.9869 0.1313 0.048 Uiso 1 1 calc R
C27 C -0.1751(3) -1.12026(17) 0.1549(2) 0.0559(7) Uani 1 1 d .
H27A H -0.1168 -1.1339 0.1061 0.067 Uiso 1 1 calc R
H27B H -0.1183 -1.1308 0.2172 0.067 Uiso 1 1 calc R
C28 C -0.3253(3) -1.21048(18) 0.0984(2) 0.0542(7) Uani 1 1 d .
H28A H -0.3813 -1.2016 0.1475 0.081 Uiso 1 1 calc R
H28B H -0.3093 -1.2882 0.0740 0.081 Uiso 1 1 calc R
H28C H -0.3833 -1.2005 0.0370 0.081 Uiso 1 1 calc R
C29 C 0.7302(2) 0.05533(17) 0.66947(17) 0.0373(5) Uani 1 1 d .
H29 H 0.8335 0.0573 0.6806 0.045 Uiso 1 1 calc R
C30 C 0.6215(2) -0.05124(16) 0.61517(17) 0.0369(5) Uani 1 1 d .
H30 H 0.6499 -0.1214 0.5899 0.044 Uiso 1 1 calc R
C31 C 0.8579(2) 0.56107(16) 0.87195(16) 0.0337(5) Uani 1 1 d .
H31 H 0.7543 0.5600 0.8506 0.040 Uiso 1 1 calc R
C32 C 0.9681(2) 0.66641(16) 0.92725(16) 0.0342(5) Uani 1 1 d .
H32 H 0.9407 0.7374 0.9442 0.041 Uiso 1 1 calc R
C33 C 1.3244(2) 0.56580(18) 0.97536(19) 0.0452(6) Uani 1 1 d .
H33A H 1.3631 0.6020 1.0535 0.068 Uiso 1 1 calc R
H33B H 1.3828 0.6110 0.9502 0.068 Uiso 1 1 calc R
H33C H 1.3341 0.4862 0.9483 0.068 Uiso 1 1 calc R

loop_
_atom_site_aniso_label
_atom_site_aniso_U_11
_atom_site_aniso_U_22
_atom_site_aniso_U_33
_atom_site_aniso_U_23
_atom_site_aniso_U_13
_atom_site_aniso_U_12
O1 0.0365(8) 0.0206(7) 0.0507(10) 0.0086(7) 0.0132(7) 0.0019(6)
O2 0.0323(8) 0.0217(7) 0.0498(10) 0.0074(7) 0.0077(7) -0.0001(6)
N1 0.0344(10) 0.0238(9) 0.0359(11) 0.0116(8) 0.0107(8) 0.0043(7)
N2 0.0346(10) 0.0250(9) 0.0373(11) 0.0110(8) 0.0099(8) 0.0049(8)
C1 0.0508(15) 0.0298(13) 0.092(2) 0.0200(13) 0.0110(15) 0.0025(11)
C2 0.0413(13) 0.0287(12) 0.0620(16) 0.0186(11) 0.0144(12) 0.0082(10)
C3 0.0340(12) 0.0279(11) 0.0451(14) 0.0141(10) 0.0130(10) 0.0075(9)
C4 0.0346(12) 0.0248(11) 0.0545(15) 0.0129(10) 0.0173(11) 0.0082(9)
C5 0.0348(12) 0.0274(11) 0.0441(14) 0.0148(10) 0.0146(10) 0.0093(9)
C6 0.0339(12) 0.0253(11) 0.0500(14) 0.0135(10) 0.0155(11) 0.0059(9)
C7 0.0348(12) 0.0240(11) 0.0461(14) 0.0108(10) 0.0158(10) 0.0068(9)
C8 0.0355(12) 0.0256(11) 0.0436(14) 0.0109(10) 0.0125(10) 0.0041(9)
C9 0.0365(12) 0.0262(11) 0.0410(13) 0.0112(10) 0.0146(10) 0.0051(9)
C10 0.0425(12) 0.0225(11) 0.0404(14) 0.0112(10) 0.0119(11) 0.0063(9)
C11 0.0334(12) 0.0246(11) 0.0335(12) 0.0111(9) 0.0111(10) 0.0008(9)
C12 0.0322(11) 0.0224(10) 0.0318(12) 0.0094(9) 0.0107(10) 0.0028(8)
C13 0.0368(12) 0.0230(10) 0.0322(12) 0.0103(9) 0.0127(10) 0.0075(9)
C14 0.0311(11) 0.0256(11) 0.0293(12) 0.0102(9) 0.0090(9) 0.0041(9)
C15 0.0301(11) 0.0230(10) 0.0310(12) 0.0097(9) 0.0067(9) 0.0014(9)
C16 0.0326(11) 0.0244(11) 0.0400(13) 0.0124(9) 0.0102(10) 0.0079(9)
C17 0.0292(11) 0.0280(11) 0.0427(14) 0.0132(10) 0.0099(10) 0.0055(9)
C18 0.0307(11) 0.0243(11) 0.0333(12) 0.0099(9) 0.0056(9) -0.0002(9)
C19 0.0390(12) 0.0249(11) 0.0420(14) 0.0095(10) 0.0109(11) 0.0053(9)
C20 0.0344(12) 0.0277(11) 0.0380(13) 0.0110(10) 0.0106(10) 0.0024(9)
C21 0.0338(11) 0.0289(11) 0.0383(13) 0.0098(10) 0.0111(10) 0.0033(9)
C22 0.0340(12) 0.0259(11) 0.0435(14) 0.0094(10) 0.0158(10) 0.0043(9)
C23 0.0323(11) 0.0281(11) 0.0487(14) 0.0123(10) 0.0140(11) 0.0056(9)
C24 0.0353(12) 0.0253(11) 0.0487(14) 0.0116(10) 0.0169(11) 0.0071(9)
C25 0.0350(12) 0.0266(11) 0.0643(17) 0.0133(11) 0.0147(12) 0.0078(9)
C26 0.0372(12) 0.0290(11) 0.0499(15) 0.0144(10) 0.0173(11) 0.0052(9)
C27 0.0392(13) 0.0266(12) 0.085(2) 0.0153(12) 0.0110(13) 0.0055(10)
C28 0.0505(14) 0.0295(12) 0.0699(18) 0.0149(12) 0.0162(13) 0.0028(11)
C29 0.0282(11) 0.0324(11) 0.0443(14) 0.0131(10) 0.0098(10) 0.0049(9)
C30 0.0354(12) 0.0240(11) 0.0428(14) 0.0084(10) 0.0105(10) 0.0074(9)
C31 0.0307(11) 0.0300(11) 0.0368(13) 0.0130(10) 0.0093(10) 0.0074(9)
C32 0.0388(12) 0.0206(10) 0.0395(13) 0.0099(9) 0.0128(10) 0.0086(9)
C33 0.0382(13) 0.0301(12) 0.0579(16) 0.0136(11) 0.0139(12) 0.0038(10)

loop_
_atom_type_symbol
_atom_type_description
_atom_type_scat_dispersion_real
_atom_type_scat_dispersion_imag
_atom_type_scat_source
C C 0.0033 0.0016 'International Tables Vol C Tables 4.2.6.8 and 6.1.1.4'
H H 0.0000 0.0000 'International Tables Vol C Tables 4.2.6.8 and 6.1.1.4'
N N 0.0061 0.0033 'International Tables Vol C Tables 4.2.6.8 and 6.1.1.4'
O O 0.0106 0.0060 'International Tables Vol C Tables 4.2.6.8 and 6.1.1.4'

loop_
_geom_angle_atom_site_label_1
_geom_angle_atom_site_label_2
_geom_angle_atom_site_label_3
_geom_angle
C11 O1 C10 119.18(16)
C18 O2 C19 118.60(15)
N2 N1 C14 114.07(16)
N1 N2 C15 114.23(16)
C2 C1 H1A 109.5
C2 C1 H1B 109.5
H1A C1 H1B 109.5
C2 C1 H1C 109.5
H1A C1 H1C 109.5
H1B C1 H1C 109.5
C3 C2 C1 113.74(18)
C3 C2 H2A 108.8
C1 C2 H2A 108.8
C3 C2 H2B 108.8
C1 C2 H2B 108.8
H2A C2 H2B 107.7
C2 C3 C4 114.22(17)
C2 C3 H3A 108.7
C4 C3 H3A 108.7
C2 C3 H3B 108.7
C4 C3 H3B 108.7
H3A C3 H3B 107.6
C3 C4 C5 113.84(16)
C3 C4 H4A 108.8
C5 C4 H4A 108.8
C3 C4 H4B 108.8
C5 C4 H4B 108.8
H4A C4 H4B 107.7
C4 C5 C6 114.52(16)
C4 C5 H5A 108.6
C6 C5 H5A 108.6
C4 C5 H5B 108.6
C6 C5 H5B 108.6
H5A C5 H5B 107.6
C7 C6 C5 113.65(16)
C7 C6 H6A 108.8
C5 C6 H6A 108.8
C7 C6 H6B 108.8
C5 C6 H6B 108.8
H6A C6 H6B 107.7
C6 C7 C8 114.47(16)
C6 C7 H7A 108.6
C8 C7 H7A 108.6
C6 C7 H7B 108.6
C8 C7 H7B 108.6
H7A C7 H7B 107.6
C7 C8 C9 112.54(16)
C7 C8 H8A 109.1
C9 C8 H8A 109.1
C7 C8 H8B 109.1
C9 C8 H8B 109.1
H8A C8 H8B 107.8
C10 C9 C8 113.22(17)
C10 C9 H9A 108.9
C8 C9 H9A 108.9
C10 C9 H9B 108.9
C8 C9 H9B 108.9
H9A C9 H9B 107.7
O1 C10 C9 106.74(16)
O1 C10 H10A 110.4
C9 C10 H10A 110.4
O1 C10 H10B 110.4
C9 C10 H10B 110.4
H10A C10 H10B 108.6
O1 C11 C32 124.42(18)
O1 C11 C12 114.76(17)
C32 C11 C12 120.81(17)
C13 C12 C11 118.59(18)
C13 C12 C33 121.29(17)
C11 C12 C33 120.11(16)
C12 C13 C14 121.09(18)
C12 C13 H13 119.5
C14 C13 H13 119.5
C31 C14 C13 119.31(17)
C31 C14 N1 116.24(18)
C13 C14 N1 124.44(18)
C29 C15 C16 118.73(17)
C29 C15 N2 116.34(17)
C16 C15 N2 124.93(17)
C17 C16 C15 120.06(18)
C17 C16 H16 120.0
C15 C16 H16 120.0
C16 C17 C18 120.85(18)
C16 C17 H17 119.6
C18 C17 H17 119.6
O2 C18 C30 124.80(18)
O2 C18 C17 115.50(17)
C30 C18 C17 119.69(17)
O2 C19 C20 106.67(16)
O2 C19 H19A 110.4
C20 C19 H19A 110.4
O2 C19 H19B 110.4
C20 C19 H19B 110.4
H19A C19 H19B 108.6
C19 C20 C21 113.15(17)
C19 C20 H20A 109.0
C21 C20 H20A 108.9
C19 C20 H20B 108.9
C21 C20 H20B 108.9
H20A C20 H20B 107.8
C22 C21 C20 112.18(16)
C22 C21 H21A 109.2
C20 C21 H21A 109.2
C22 C21 H21B 109.2
C20 C21 H21B 109.2
H21A C21 H21B 107.9
C23 C22 C21 114.41(16)
C23 C22 H22A 108.7
C21 C22 H22A 108.7
C23 C22 H22B 108.7
C21 C22 H22B 108.7
H22A C22 H22B 107.6
C22 C23 C24 113.08(16)
C22 C23 H23A 109.0
C24 C23 H23A 109.0
C22 C23 H23B 109.0
C24 C23 H23B 109.0
H23A C23 H23B 107.8
C25 C24 C23 113.87(16)
C25 C24 H24A 108.8
C23 C24 H24A 108.8
C25 C24 H24B 108.8
C23 C24 H24B 108.8
H24A C24 H24B 107.7
C26 C25 C24 114.78(17)
C26 C25 H25A 108.6
C24 C25 H25A 108.6
C26 C25 H25B 108.6
C24 C25 H25B 108.6
H25A C25 H25B 107.5
C27 C26 C25 114.60(17)
C27 C26 H26A 108.6
C25 C26 H26A 108.6
C27 C26 H26B 108.6
C25 C26 H26B 108.6
H26A C26 H26B 107.6
C28 C27 C26 114.95(19)
C28 C27 H27A 108.5
C26 C27 H27A 108.5
C28 C27 H27B 108.5
C26 C27 H27B 108.5
H27A C27 H27B 107.5
C27 C28 H28A 109.5
C27 C28 H28B 109.5
H28A C28 H28B 109.5
C27 C28 H28C 109.5
H28A C28 H28C 109.5
H28B C28 H28C 109.5
C15 C29 C30 121.69(19)
C15 C29 H29 119.2
C30 C29 H29 119.2
C18 C30 C29 118.97(18)
C18 C30 H30 120.5
C29 C30 H30 120.5
C14 C31 C32 120.90(19)
C14 C31 H31 119.6
C32 C31 H31 119.6
C31 C32 C11 119.26(18)
C31 C32 H32 120.4
C11 C32 H32 120.4
C12 C33 H33A 109.5
C12 C33 H33B 109.5
H33A C33 H33B 109.5
C12 C33 H33C 109.5
H33A C33 H33C 109.5
H33B C33 H33C 109.5

loop_
_geom_bond_atom_site_label_1
_geom_bond_atom_site_label_2
_geom_bond_distance
O1 C11 1.365(2)
O1 C10 1.434(2)
O2 C18 1.360(2)
O2 C19 1.431(2)
N1 N2 1.257(2)
N1 C14 1.424(2)
N2 C15 1.424(2)
C1 C2 1.522(3)
C1 H1A 0.9800
C1 H1B 0.9800
C1 H1C 0.9800
C2 C3 1.513(3)
C2 H2A 0.9900
C2 H2B 0.9900
C3 C4 1.514(3)
C3 H3A 0.9900
C3 H3B 0.9900
C4 C5 1.519(3)
C4 H4A 0.9900
C4 H4B 0.9900
C5 C6 1.519(3)
C5 H5A 0.9900
C5 H5B 0.9900
C6 C7 1.518(3)
C6 H6A 0.9900
C6 H6B 0.9900
C7 C8 1.519(3)
C7 H7A 0.9900
C7 H7B 0.9900
C8 C9 1.528(3)
C8 H8A 0.9900
C8 H8B 0.9900
C9 C10 1.509(3)
C9 H9A 0.9900
C9 H9B 0.9900
C10 H10A 0.9900
C10 H10B 0.9900
C11 C32 1.390(3)
C11 C12 1.404(3)
C12 C13 1.376(3)
C12 C33 1.502(3)
C13 C14 1.399(3)
C13 H13 0.9500
C14 C31 1.380(3)
C15 C29 1.378(3)
C15 C16 1.398(3)
C16 C17 1.368(3)
C16 H16 0.9500
C17 C18 1.390(3)
C17 H17 0.9500
C18 C30 1.386(3)
C19 C20 1.501(3)
C19 H19A 0.9900
C19 H19B 0.9900
C20 C21 1.523(3)
C20 H20A 0.9900
C20 H20B 0.9900
C21 C22 1.518(3)
C21 H21A 0.9900
C21 H21B 0.9900
C22 C23 1.519(3)
C22 H22A 0.9900
C22 H22B 0.9900
C23 C24 1.516(3)
C23 H23A 0.9900
C23 H23B 0.9900
C24 C25 1.518(3)
C24 H24A 0.9900
C24 H24B 0.9900
C25 C26 1.507(3)
C25 H25A 0.9900
C25 H25B 0.9900
C26 C27 1.507(3)
C26 H26A 0.9900
C26 H26B 0.9900
C27 C28 1.501(3)
C27 H27A 0.9900
C27 H27B 0.9900
C28 H28A 0.9800
C28 H28B 0.9800
C28 H28C 0.9800
C29 C30 1.386(3)
C29 H29 0.9500
C30 H30 0.9500
C31 C32 1.383(3)
C31 H31 0.9500
C32 H32 0.9500
C33 H33A 0.9800
C33 H33B 0.9800
C33 H33C 0.9800

loop_
_geom_torsion_atom_site_label_1
_geom_torsion_atom_site_label_2
_geom_torsion_atom_site_label_3
_geom_torsion_atom_site_label_4
_geom_torsion
C14 N1 N2 C15 178.77(17)
C1 C2 C3 C4 179.3(2)
C2 C3 C4 C5 176.43(19)
C3 C4 C5 C6 179.38(19)
C4 C5 C6 C7 176.69(19)
C5 C6 C7 C8 -179.59(19)
C6 C7 C8 C9 178.81(18)
C7 C8 C9 C10 -177.54(19)
C11 O1 C10 C9 -178.28(18)
C8 C9 C10 O1 179.94(17)
C10 O1 C11 C32 2.7(3)
C10 O1 C11 C12 -176.30(17)
O1 C11 C12 C13 -178.40(18)
C32 C11 C12 C13 2.6(3)
O1 C11 C12 C33 2.9(3)
C32 C11 C12 C33 -176.1(2)
C11 C12 C13 C14 -1.6(3)
C33 C12 C13 C14 177.0(2)
C12 C13 C14 C31 0.1(3)
C12 C13 C14 N1 -179.74(19)
N2 N1 C14 C31 175.95(18)
N2 N1 C14 C13 -4.2(3)
N1 N2 C15 C29 174.76(18)
N1 N2 C15 C16 -5.3(3)
C29 C15 C16 C17 0.7(3)
N2 C15 C16 C17 -179.3(2)
C15 C16 C17 C18 -0.1(3)
C19 O2 C18 C30 -1.3(3)
C19 O2 C18 C17 179.87(18)
C16 C17 C18 O2 178.59(19)
C16 C17 C18 C30 -0.3(3)
C18 O2 C19 C20 178.61(18)
O2 C19 C20 C21 -176.26(18)
C19 C20 C21 C22 -179.75(19)
C20 C21 C22 C23 -178.14(19)
C21 C22 C23 C24 -178.94(19)
C22 C23 C24 C25 -179.23(19)
C23 C24 C25 C26 -179.5(2)
C24 C25 C26 C27 179.9(2)
C25 C26 C27 C28 -176.4(2)
C16 C15 C29 C30 -0.9(3)
N2 C15 C29 C30 179.1(2)
O2 C18 C30 C29 -178.7(2)
C17 C18 C30 C29 0.1(3)
C15 C29 C30 C18 0.5(3)
C13 C14 C31 C32 0.5(3)
N1 C14 C31 C32 -179.61(19)
C14 C31 C32 C11 0.4(3)
O1 C11 C32 C31 179.10(19)
C12 C11 C32 C31 -2.0(3)
